data_2000434
loop_
_publ_author_name
'Serra, M. A.'
'Dorner, B. K.'
'Silver, M. E.'

_publ_section_title
;
 Structure of an adenine-hydrogen peroxide adduct
;
_journal_issue 11
_journal_name_full 'Acta Crystallographica Section C'
_journal_page_first 1957
_journal_page_last 1960
_journal_paper_doi 10.1107/S0108270192002294
_journal_volume 48
_journal_year 1992
_chemical_formula_moiety 'C5 H5 N5,H2 O2'
_chemical_formula_sum 'C5 H7 N5 O2'
_chemical_formula_weight 169.14
_space_group_crystal_system monoclinic
_space_group_IT_number 15
_space_group_name_Hall '-C 2yc'
_space_group_name_H-M_alt 'C 1 2/c 1'
_cell_angle_alpha 90
_cell_angle_beta 102.55(2)
_cell_angle_gamma 90
_cell_formula_units_Z 8
_cell_length_a 8.939(3)
_cell_length_b 10.697(4)
_cell_length_c 14.920(4)
_cell_volume 1392.6(8)
_diffrn_radiation_type Mo
_diffrn_radiation_wavelength 0.71069
_exptl_absorpt_coefficient_mu 0.1209
_exptl_crystal_density_diffrn 1.614
_exptl_crystal_F_000 704
_cod_data_source_file cr0391.cif
_cod_data_source_block cr0391a
_cod_depositor_comments
;
 Updating space group information and adding the symmetry operation list.

 Antanas Vaitkus,
 2018-06-14
;
_cod_original_cell_volume 1392.5(7)
_cod_original_sg_symbol_H-M 'C 2/c'
_cod_database_code 2000434

loop_
_space_group_symop_id
_space_group_symop_operation_xyz
1 x,y,z
2 -x,y,-z+1/2
3 -x,-y,-z
4 x,-y,z+1/2
5 x+1/2,y+1/2,z
6 -x+1/2,y+1/2,-z+1/2
7 -x+1/2,-y+1/2,-z
8 x+1/2,-y+1/2,z+1/2

loop_
_atom_site_label
_atom_site_fract_x
_atom_site_fract_y
_atom_site_fract_z
N(1) .6778(2) .1650(2) .63440(10)
C(2) .8181(3) .1152(2) .6427(2)
N(3) .8807(2) .0643(2) .57870(10)
C(4) .7812(2) .0636(2) .4965(2)
C(5) .6336(2) .1102(2) .4779(2)
C(6) .5815(2) .1657(2) .55130(10)
N(7) .5651(2) .0924(2) .38550(10)
C(8) .6722(3) .0364(2) .3521(2)
N(9) .8047(2) .0172(2) .41500(10)
N(10) .4438(2) .2183(2) .5427(2)
O(1) .1706(2) .1952(2) .29130(10)
O(2) .3167(2) .2474(2) .33970(10)
H(C2) .882(3) .117(2) .704(2)
H(C8) .664(3) .010(2) .286(2)
H(N9) .896(4) .983(3) .407(2)
H(N10a) .421(3) .248(3) .590(2)
H(10b) .387(3) .224(3) .485(2)
H(O1) .164(5) .247(4) .231(3)
H(O2) .385(4) .173(4) .343(3)

loop_
_geom_bond_atom_site_label_1
_geom_bond_atom_site_label_2
_geom_bond_distance
N(1) C(2) 1.343(3)
N(1) C(6) 1.348(3)
C(2) N(3) 1.325(3)
N(3) C(4) 1.349(3)
C(4) C(5) 1.380(3)
C(4) N(9) 1.371(3)
C(5) C(6) 1.411(3)
C(5) N(7) 1.395(3)
C(6) N(10) 1.334(3)
N(7) C(8) 1.315(3)
C(8) N(9) 1.359(3)
O(1) O(2) 1.459(3)
